data_2015507
loop_
_publ_author_name
'Krishnan Ravikumar'
'Balasubramanian Sridhar'

_publ_section_title
;
 Moxifloxacinium chloride--water--methanol (2/1/1), a novel
 antibacterial agent
;
_journal_coeditor_code LN3009
_journal_issue 8
_journal_name_full 'Acta Crystallographica Section C'
_journal_page_first o478
_journal_page_last o482
_journal_paper_doi 10.1107/S0108270106022256
_journal_volume 62
_journal_year 2006
_chemical_formula_iupac 'C21 H25 F N3 O4 +, Cl -, 0.5H2 O, 0.5C H4 O'
_chemical_formula_moiety 'C21 H25 F N3 O4 +, Cl -, 0.5H2 O, 0.5C H4 O'
_chemical_formula_sum 'C21.5 H28 Cl F N3 O5'
_chemical_formula_weight 462.92
_chemical_name_common 'Moxifloxacin hydrochloride'
_chemical_name_systematic
;7-[(S,S)-8-azonia-2-azabicylo[4.3.0]non-8-yl]-1-cyclopropyl-6-fluoro-8-methoxy-
4-oxo-1,4-dihydro-3-quinoline-3-carboxylic
 acid chloride--water--methanol
(2/1/1)
;
_space_group_IT_number 4
_symmetry_cell_setting monoclinic
_symmetry_space_group_name_Hall 'P 2yb'
_symmetry_space_group_name_H-M 'P 1 21 1'
_atom_sites_solution_hydrogens geom
_atom_sites_solution_primary direct
_atom_sites_solution_secondary difmap
_audit_creation_method SHELXL-97
_cell_angle_alpha 90.00
_cell_angle_beta 92.007(5)
_cell_angle_gamma 90.00
_cell_formula_units_Z 4
_cell_length_a 6.828(2)
_cell_length_b 20.929(6)
_cell_length_c 15.357(5)
_cell_measurement_reflns_used 4075
_cell_measurement_temperature 273(2)
_cell_measurement_theta_max 24.37
_cell_measurement_theta_min 2.35
_cell_volume 2193.2(11)
_computing_cell_refinement 'SAINT (Bruker, 2001)'
_computing_data_collection 'SMART (Bruker, 2001)'
_computing_data_reduction SAINT
_computing_molecular_graphics 'SHELXTL/PC (Sheldrick, 1990) and MERCURY (Macrae <i>et al.</i>,  2006)'
_computing_publication_material SHELXL97
_computing_structure_refinement 'SHELXL97 (Sheldrick, 1997)'
_computing_structure_solution 'SHELXS97 (Sheldrick, 1997)'
_diffrn_ambient_temperature 273(2)
_diffrn_measured_fraction_theta_full 0.988
_diffrn_measured_fraction_theta_max 0.988
_diffrn_measurement_device 'Bruker SMART APEX CCD area-detector'
_diffrn_measurement_device_type 'Bruker SMART APEX CCD area-detector'
_diffrn_measurement_method '\w scan'
_diffrn_radiation_monochromator graphite
_diffrn_radiation_source 'fine-focus sealed tube'
_diffrn_radiation_type MoK\a
_diffrn_radiation_wavelength 0.71073
_diffrn_reflns_av_R_equivalents 0.0764
_diffrn_reflns_av_sigmaI/netI 0.0931
_diffrn_reflns_limit_h_max 8
_diffrn_reflns_limit_h_min -8
_diffrn_reflns_limit_k_max 24
_diffrn_reflns_limit_k_min -24
_diffrn_reflns_limit_l_max 18
_diffrn_reflns_limit_l_min -18
_diffrn_reflns_number 19500
_diffrn_reflns_theta_full 25.00
_diffrn_reflns_theta_max 25.00
_diffrn_reflns_theta_min 1.65
_diffrn_standards_number 0
_exptl_absorpt_coefficient_mu 0.222
_exptl_absorpt_correction_type none
_exptl_crystal_colour colorless
_exptl_crystal_density_diffrn 1.402
_exptl_crystal_density_method 'not measured'
_exptl_crystal_description block
_exptl_crystal_F_000 976
_exptl_crystal_size_max 0.21
_exptl_crystal_size_mid 0.19
_exptl_crystal_size_min 0.09
_refine_diff_density_max 0.256
_refine_diff_density_min -0.236
_refine_ls_abs_structure_details 'Flack & Bernardinelli (2000), 3643 Friedel pairs'
_refine_ls_abs_structure_Flack 0.12(6)
_refine_ls_extinction_method none
_refine_ls_goodness_of_fit_ref 0.896
_refine_ls_hydrogen_treatment mixed
_refine_ls_matrix_type full
_refine_ls_number_parameters 607
_refine_ls_number_reflns 7616
_refine_ls_number_restraints 8
_refine_ls_restrained_S_all 0.896
_refine_ls_R_factor_all 0.0832
_refine_ls_R_factor_gt 0.0488
_refine_ls_shift/su_max 0.000
_refine_ls_shift/su_mean 0.000
_refine_ls_structure_factor_coef Fsqd
_refine_ls_weighting_details 'calc w=1/[\s^2^(Fo^2^)+(0.0384P)^2^] where P=(Fo^2^+2Fc^2^)/3'
_refine_ls_weighting_scheme calc
_refine_ls_wR_factor_gt 0.0905
_refine_ls_wR_factor_ref 0.1043
_reflns_number_gt 5008
_reflns_number_total 7616
_reflns_threshold_expression I>2\s(I)
_cod_data_source_file ln3009.cif
_cod_data_source_block I
_cod_original_cell_volume 2193.4(11)
_cod_original_sg_symbol_H-M 'P 21'
_cod_original_formula_sum 'C21.5 H28 Cl1 F1 N3 O5'
_cod_database_code 2015507
_cod_database_fobs_code 2015507

loop_
_symmetry_equiv_pos_as_xyz
'x, y, z'
'-x, y+1/2, -z'

loop_
_atom_site_type_symbol
_atom_site_label
_atom_site_fract_x
_atom_site_fract_y
_atom_site_fract_z
_atom_site_U_iso_or_equiv
_atom_site_adp_type
_atom_site_calc_flag
_atom_site_refinement_flags
_atom_site_occupancy
Cl Cl1 1.41424(17) 0.73383(5) 0.87896(7) 0.0568(3) Uani d . 1
F F1 0.7688(4) 0.59029(9) 0.47046(14) 0.0550(6) Uani d . 1
N N1 0.8146(5) 0.85417(13) 0.4752(2) 0.0387(8) Uani d . 1
N N2 0.8482(5) 0.65135(12) 0.63265(19) 0.0367(8) Uani d . 1
N N3 1.0820(6) 0.63094(16) 0.8496(2) 0.0421(9) Uani d D 1
H H31 1.143(5) 0.5969(13) 0.876(2) 0.048(11) Uiso d D 1
H H32 1.178(5) 0.6617(17) 0.854(3) 0.077(16) Uiso d D 1
O O1 0.6622(5) 0.86456(18) 0.17065(19) 0.0610(9) Uani d . 1
H H2 0.664(9) 0.821(3) 0.180(4) 0.13(3) Uiso d . 1
O O2 0.7133(5) 0.95498(15) 0.24351(19) 0.0724(10) Uani d . 1
O O3 0.6897(4) 0.75971(13) 0.24631(17) 0.0507(8) Uani d . 1
O O4 0.7979(4) 0.78401(10) 0.63448(15) 0.0356(6) Uani d . 1
C C1 0.7777(6) 0.88575(18) 0.4002(2) 0.0392(10) Uani d . 1
H H1 0.7848 0.9301 0.4014 0.047 Uiso calc R 1
C C2 0.7311(6) 0.85743(18) 0.3232(2) 0.0406(10) Uani d . 1
C C3 0.7235(6) 0.78856(19) 0.3168(2) 0.0379(10) Uani d . 1
C C4 0.7543(5) 0.75464(17) 0.3985(2) 0.0347(9) Uani d . 1
C C5 0.7401(5) 0.68779(17) 0.4003(2) 0.0352(9) Uani d . 1
H H5 0.7069 0.6657 0.3494 0.042 Uiso calc R 1
C C6 0.7738(6) 0.65535(16) 0.4747(2) 0.0364(10) Uani d . 1
C C7 0.8126(5) 0.68434(17) 0.5567(2) 0.0335(9) Uani d . 1
C C8 0.8052(5) 0.75193(16) 0.5564(2) 0.0314(9) Uani d . 1
C C9 0.7930(6) 0.78688(16) 0.4781(2) 0.0315(9) Uani d . 1
C C10 0.7023(6) 0.8968(2) 0.2434(3) 0.0491(11) Uani d . 1
C C11 0.9027(6) 0.88992(16) 0.5486(2) 0.0412(10) Uani d . 1
H H11 0.8124 0.9038 0.5931 0.049 Uiso calc R 1
C C12 1.1027(7) 0.87392(18) 0.5803(2) 0.0502(12) Uani d . 1
H H12A 1.1703 0.8397 0.5511 0.060 Uiso calc R 1
H H12B 1.1322 0.8772 0.6423 0.060 Uiso calc R 1
C C13 1.0648(7) 0.93435(18) 0.5307(3) 0.0571(13) Uani d . 1
H H13A 1.0711 0.9743 0.5628 0.069 Uiso calc R 1
H H13B 1.1092 0.9367 0.4715 0.069 Uiso calc R 1
C C14 0.6032(7) 0.7858(2) 0.6679(3) 0.0638(14) Uani d . 1
H H14A 0.5130 0.8016 0.6237 0.096 Uiso calc R 1
H H14B 0.6021 0.8134 0.7178 0.096 Uiso calc R 1
H H14C 0.5650 0.7435 0.6846 0.096 Uiso calc R 1
C C15 0.9668(6) 0.67783(17) 0.7060(2) 0.0411(10) Uani d . 1
H H15A 0.8887 0.7052 0.7421 0.049 Uiso calc R 1
H H15B 1.0772 0.7020 0.6854 0.049 Uiso calc R 1
C C16 1.0352(6) 0.61856(16) 0.7556(2) 0.0370(9) Uani d . 1
H H16A 1.1528 0.6019 0.7286 0.044 Uiso calc R 1
C C17 0.9103(7) 0.64361(19) 0.9044(3) 0.0473(11) Uani d . 1
H H17A 0.8509 0.6841 0.8876 0.057 Uiso calc R 1
H H17B 0.9536 0.6465 0.9651 0.057 Uiso calc R 1
C C18 0.7610(6) 0.5909(2) 0.8936(3) 0.0510(11) Uani d . 1
H H18A 0.6482 0.6005 0.9279 0.061 Uiso calc R 1
H H18B 0.8173 0.5510 0.9146 0.061 Uiso calc R 1
C C19 0.6964(6) 0.58380(18) 0.7983(3) 0.0487(11) Uani d . 1
H H19A 0.6297 0.6225 0.7791 0.058 Uiso calc R 1
H H19B 0.6041 0.5487 0.7925 0.058 Uiso calc R 1
C C20 0.8692(6) 0.57125(16) 0.7400(2) 0.0407(10) Uani d . 1
H H20 0.9178 0.5277 0.7496 0.049 Uiso calc R 1
C C21 0.8222(6) 0.58149(16) 0.6434(2) 0.0426(10) Uani d . 1
H H21A 0.9118 0.5578 0.6079 0.051 Uiso calc R 1
H H21B 0.6889 0.5687 0.6281 0.051 Uiso calc R 1
Cl Cl1' 0.53502(18) 0.99402(5) -0.08788(7) 0.0581(3) Uani d . 1
F F1' 0.2205(4) 0.89775(9) 0.25966(14) 0.0569(7) Uani d . 1
N N1' 0.1663(5) 0.63539(13) 0.27991(19) 0.0399(8) Uani d . 1
N N2' 0.1515(5) 0.82742(13) 0.10228(19) 0.0379(8) Uani d . 1
N N3' 0.2661(6) 0.87774(15) -0.0749(2) 0.0431(9) Uani d D 1
H H33 0.370(4) 0.9048(15) -0.073(2) 0.047(12) Uiso d D 1
H H34 0.318(6) 0.8395(12) -0.063(2) 0.062(14) Uiso d D 1
O O1' 0.3398(5) 0.63504(17) 0.58378(19) 0.0582(9) Uani d . 1
H H2' 0.328(6) 0.6759(19) 0.567(3) 0.053(14) Uiso d . 1
O O2' 0.2748(5) 0.54367(15) 0.5169(2) 0.0731(11) Uani d . 1
O O3' 0.3085(4) 0.73922(13) 0.49950(15) 0.0466(7) Uani d . 1
O O4' 0.1927(4) 0.69722(11) 0.11411(15) 0.0406(7) Uani d . 1
C C1' 0.2027(6) 0.60754(17) 0.3575(2) 0.0441(11) Uani d . 1
H H1' 0.1884 0.5634 0.3604 0.053 Uiso calc R 1
C C2' 0.2586(6) 0.63809(18) 0.4321(2) 0.0396(10) Uani d . 1
C C3' 0.2693(5) 0.70751(17) 0.4314(2) 0.0352(9) Uani d . 1
C C4' 0.2360(5) 0.73714(17) 0.3473(2) 0.0343(9) Uani d . 1
C C5' 0.2498(6) 0.80434(17) 0.3400(2) 0.0360(10) Uani d . 1
H H5' 0.2812 0.8290 0.3888 0.043 Uiso calc R 1
C C6' 0.2169(6) 0.83275(16) 0.2611(2) 0.0390(10) Uani d . 1
C C7' 0.1831(6) 0.79915(16) 0.1824(2) 0.0357(9) Uani d . 1
C C8' 0.1863(6) 0.73200(17) 0.1905(2) 0.0360(9) Uani d . 1
C C9' 0.1945(6) 0.70168(16) 0.2712(2) 0.0362(10) Uani d . 1
C C10' 0.2892(6) 0.6012(2) 0.5132(3) 0.0476(11) Uani d . 1
C C11' 0.0797(7) 0.59638(18) 0.2089(3) 0.0550(12) Uani d . 1
H H11' 0.1694 0.5773 0.1677 0.066 Uiso calc R 1
C C12' -0.1182(7) 0.6143(2) 0.1750(3) 0.0671(14) Uani d . 1
H H12C -0.1490 0.6067 0.1137 0.080 Uiso calc R 1
H H12D -0.1776 0.6523 0.1987 0.080 Uiso calc R 1
C C13' -0.0956(9) 0.5576(2) 0.2330(3) 0.087(2) Uani d . 1
H H13C -0.1117 0.5156 0.2069 0.104 Uiso calc R 1
H H13D -0.1403 0.5612 0.2920 0.104 Uiso calc R 1
C C14' 0.3876(7) 0.6788(2) 0.0937(3) 0.0642(14) Uani d . 1
H H14D 0.4651 0.7163 0.0846 0.096 Uiso calc R 1
H H14E 0.3837 0.6533 0.0417 0.096 Uiso calc R 1
H H14F 0.4448 0.6544 0.1410 0.096 Uiso calc R 1
C C15' 0.1996(7) 0.89435(16) 0.0820(2) 0.0450(11) Uani d . 1
H H15C 0.3399 0.9017 0.0861 0.054 Uiso calc R 1
H H15D 0.1351 0.9237 0.1206 0.054 Uiso calc R 1
C C16' 0.1214(6) 0.90113(16) -0.0104(2) 0.0427(11) Uani d . 1
H H16' 0.0874 0.9458 -0.0225 0.051 Uiso calc R 1
C C17' 0.1800(7) 0.87481(19) -0.1651(2) 0.0551(13) Uani d . 1
H H17C 0.2786 0.8603 -0.2046 0.066 Uiso calc R 1
H H17D 0.1381 0.9172 -0.1834 0.066 Uiso calc R 1
C C18' 0.0089(7) 0.8303(2) -0.1698(3) 0.0560(13) Uani d . 1
H H18C 0.0539 0.7871 -0.1576 0.067 Uiso calc R 1
H H18D -0.0490 0.8309 -0.2284 0.067 Uiso calc R 1
C C19' -0.1456(7) 0.8483(2) -0.1057(3) 0.0543(12) Uani d . 1
H H19C -0.2124 0.8867 -0.1262 0.065 Uiso calc R 1
H H19D -0.2419 0.8143 -0.1038 0.065 Uiso calc R 1
C C20' -0.0622(6) 0.86004(18) -0.0146(2) 0.0421(10) Uani d . 1
H H20' -0.1627 0.8815 0.0188 0.051 Uiso calc R 1
C C21' 0.0093(6) 0.80120(16) 0.0377(2) 0.0409(10) Uani d . 1
H H21C -0.0986 0.7806 0.0661 0.049 Uiso calc R 1
H H21D 0.0712 0.7705 0.0002 0.049 Uiso calc R 1
O O5 0.6689(6) 0.96216(18) -0.2814(3) 0.0882(12) Uani d D 1
H H51 0.627(12) 0.968(4) -0.224(2) 0.21(4) Uiso d D 1
C C22 0.5020(9) 0.9743(3) -0.3316(4) 0.098(2) Uani d . 1
H H22A 0.4521 1.0158 -0.3175 0.146 Uiso calc R 1
H H22B 0.4049 0.9425 -0.3203 0.146 Uiso calc R 1
H H22C 0.5326 0.9732 -0.3922 0.146 Uiso calc R 1
O O1W 1.2256(6) 0.51760(16) 0.9136(3) 0.0694(10) Uani d D 1
H H1W 1.259(8) 0.500(2) 0.870(2) 0.09(2) Uiso d D 1
H H2W 1.300(7) 0.514(3) 0.958(2) 0.10(2) Uiso d D 1

loop_
_atom_site_aniso_label
_atom_site_aniso_U_11
_atom_site_aniso_U_22
_atom_site_aniso_U_33
_atom_site_aniso_U_12
_atom_site_aniso_U_13
_atom_site_aniso_U_23
Cl1 0.0600(8) 0.0446(6) 0.0665(8) -0.0054(5) 0.0125(6) -0.0003(5)
F1 0.0856(19) 0.0303(12) 0.0488(14) -0.0005(12) -0.0011(12) -0.0070(10)
N1 0.046(2) 0.0314(17) 0.039(2) 0.0022(15) -0.0023(15) 0.0033(15)
N2 0.051(2) 0.0249(15) 0.0333(19) -0.0032(14) -0.0076(16) -0.0013(14)
N3 0.053(3) 0.0335(19) 0.039(2) -0.0003(18) -0.0045(18) 0.0076(16)
O1 0.076(3) 0.072(2) 0.0354(19) 0.0051(18) -0.0005(15) 0.0124(17)
O2 0.107(3) 0.058(2) 0.051(2) -0.0012(19) -0.0078(19) 0.0192(16)
O3 0.061(2) 0.0627(18) 0.0282(16) 0.0031(15) 0.0001(14) -0.0052(14)
O4 0.0505(19) 0.0310(13) 0.0255(14) -0.0024(12) 0.0042(13) -0.0026(11)
C1 0.042(3) 0.037(2) 0.039(2) -0.0014(18) 0.002(2) 0.0095(18)
C2 0.042(3) 0.047(2) 0.032(2) -0.0018(19) -0.0005(19) 0.0072(19)
C3 0.031(3) 0.055(3) 0.028(2) 0.0078(19) 0.0031(18) 0.0021(19)
C4 0.030(2) 0.041(2) 0.033(2) 0.0016(17) 0.0011(18) -0.0021(17)
C5 0.036(3) 0.042(2) 0.027(2) -0.0023(17) 0.0000(18) -0.0071(17)
C6 0.043(3) 0.030(2) 0.036(2) -0.0023(17) 0.004(2) -0.0065(18)
C7 0.025(2) 0.039(2) 0.037(2) -0.0011(17) 0.0017(18) -0.0005(18)
C8 0.035(2) 0.035(2) 0.024(2) -0.0013(16) -0.0002(17) -0.0005(16)
C9 0.031(2) 0.0310(19) 0.033(2) 0.0010(16) 0.0060(17) -0.0021(16)
C10 0.050(3) 0.062(3) 0.035(3) 0.002(2) 0.007(2) 0.008(2)
C11 0.060(3) 0.031(2) 0.032(2) 0.004(2) -0.002(2) -0.0019(17)
C12 0.070(4) 0.039(2) 0.041(3) -0.009(2) -0.014(2) -0.0026(19)
C13 0.084(4) 0.034(2) 0.052(3) -0.014(2) -0.010(3) 0.000(2)
C14 0.074(4) 0.073(3) 0.046(3) 0.005(3) 0.013(3) -0.021(2)
C15 0.047(3) 0.034(2) 0.041(2) -0.0068(19) -0.005(2) 0.0062(18)
C16 0.045(3) 0.0337(19) 0.032(2) 0.0013(18) -0.0002(18) 0.0048(17)
C17 0.068(3) 0.042(2) 0.032(2) 0.002(2) 0.009(2) -0.0015(18)
C18 0.052(3) 0.054(3) 0.048(3) -0.002(2) 0.012(2) 0.013(2)
C19 0.054(3) 0.039(2) 0.054(3) -0.009(2) 0.006(2) 0.004(2)
C20 0.056(3) 0.0245(19) 0.041(3) -0.0015(18) 0.002(2) 0.0044(17)
C21 0.054(3) 0.0262(19) 0.048(3) -0.0009(18) -0.001(2) -0.0010(18)
Cl1' 0.0760(9) 0.0453(6) 0.0524(7) -0.0178(6) -0.0055(6) 0.0041(5)
F1' 0.099(2) 0.0281(12) 0.0432(14) -0.0032(12) -0.0012(13) -0.0055(10)
N1' 0.055(2) 0.0297(17) 0.035(2) -0.0058(15) -0.0021(16) 0.0018(14)
N2' 0.053(2) 0.0277(16) 0.0319(19) -0.0022(15) -0.0066(16) -0.0017(14)
N3' 0.051(3) 0.0283(19) 0.050(2) -0.0077(18) 0.0042(18) 0.0012(16)
O1' 0.063(2) 0.067(2) 0.044(2) -0.0010(18) -0.0032(15) 0.0114(17)
O2' 0.102(3) 0.053(2) 0.064(2) -0.0060(18) -0.010(2) 0.0196(17)
O3' 0.053(2) 0.0562(17) 0.0307(16) -0.0008(15) 0.0001(13) -0.0041(14)
O4' 0.059(2) 0.0306(13) 0.0320(16) 0.0087(13) 0.0037(13) -0.0054(11)
C1' 0.056(3) 0.032(2) 0.045(3) 0.0002(19) 0.002(2) 0.0094(19)
C2' 0.035(3) 0.046(2) 0.038(2) 0.0007(18) 0.0004(19) 0.0123(19)
C3' 0.027(2) 0.045(2) 0.034(2) -0.0004(17) 0.0020(18) 0.0005(19)
C4' 0.033(2) 0.037(2) 0.033(2) -0.0020(18) 0.0090(18) 0.0001(17)
C5' 0.039(3) 0.038(2) 0.031(2) -0.0047(17) -0.0028(18) -0.0108(17)
C6' 0.052(3) 0.0232(19) 0.041(3) 0.0005(17) 0.001(2) -0.0062(17)
C7' 0.043(3) 0.0288(19) 0.035(2) -0.0010(17) -0.0012(19) 0.0008(16)
C8' 0.045(3) 0.0305(19) 0.033(2) -0.0008(18) 0.0008(18) -0.0059(18)
C9' 0.042(3) 0.0265(19) 0.040(2) 0.0016(17) 0.0009(19) 0.0023(17)
C10' 0.048(3) 0.051(3) 0.043(3) -0.003(2) -0.001(2) 0.004(2)
C11' 0.079(4) 0.031(2) 0.054(3) -0.011(2) 0.003(3) -0.004(2)
C12' 0.074(4) 0.075(3) 0.051(3) -0.031(3) -0.012(3) 0.001(3)
C13' 0.137(6) 0.062(3) 0.061(4) -0.055(3) -0.010(3) -0.006(3)
C14' 0.083(4) 0.071(3) 0.040(3) 0.019(3) 0.017(3) -0.014(2)
C15' 0.064(3) 0.030(2) 0.040(2) -0.007(2) -0.002(2) -0.0019(18)
C16' 0.068(3) 0.0212(18) 0.038(2) 0.0048(19) -0.006(2) 0.0026(17)
C17' 0.088(4) 0.042(2) 0.035(3) -0.009(2) 0.000(2) 0.0032(19)
C18' 0.088(4) 0.045(2) 0.034(3) -0.001(2) -0.009(2) 0.0013(19)
C19' 0.060(3) 0.048(2) 0.054(3) -0.003(2) -0.014(2) 0.011(2)
C20' 0.046(3) 0.042(2) 0.038(2) 0.0089(19) -0.0010(19) -0.0017(18)
C21' 0.051(3) 0.032(2) 0.040(3) -0.0054(18) 0.002(2) 0.0013(17)
O5 0.100(4) 0.087(3) 0.077(3) 0.008(2) -0.001(3) -0.004(2)
C22 0.086(5) 0.109(5) 0.097(5) -0.014(4) 0.001(4) 0.017(4)
O1W 0.102(3) 0.0531(19) 0.052(2) 0.0273(18) -0.013(2) -0.0044(17)

loop_
_atom_type_symbol
_atom_type_description
_atom_type_scat_dispersion_real
_atom_type_scat_dispersion_imag
_atom_type_scat_source
C C 0.0033 0.0016 'International Tables Vol C Tables 4.2.6.8 and 6.1.1.4'
H H 0.0000 0.0000 'International Tables Vol C Tables 4.2.6.8 and 6.1.1.4'
N N 0.0061 0.0033 'International Tables Vol C Tables 4.2.6.8 and 6.1.1.4'
O O 0.0106 0.0060 'International Tables Vol C Tables 4.2.6.8 and 6.1.1.4'
F F 0.0171 0.0103 'International Tables Vol C Tables 4.2.6.8 and 6.1.1.4'
Cl Cl 0.1484 0.1585 'International Tables Vol C Tables 4.2.6.8 and 6.1.1.4'

loop_
_geom_angle_atom_site_label_1
_geom_angle_atom_site_label_2
_geom_angle_atom_site_label_3
_geom_angle
C1 N1 C9 119.9(3)
C1 N1 C11 117.9(3)
C9 N1 C11 121.6(3)
C7 N2 C15 122.6(3)
C7 N2 C21 125.0(3)
C15 N2 C21 110.5(3)
C16 N3 C17 115.6(3)
C16 N3 H31 112(2)
C17 N3 H31 104(2)
C16 N3 H32 109(3)
C17 N3 H32 114(3)
H31 N3 H32 102(4)
C10 O1 H2 112(4)
C8 O4 C14 112.6(3)
N1 C1 C2 124.5(4)
N1 C1 H1 117.8
C2 C1 H1 117.8
C1 C2 C3 120.3(3)
C1 C2 C10 120.0(4)
C3 C2 C10 119.6(4)
O3 C3 C2 123.0(3)
O3 C3 C4 121.8(3)
C2 C3 C4 115.2(3)
C5 C4 C9 118.0(3)
C5 C4 C3 119.9(3)
C9 C4 C3 122.1(3)
C6 C5 C4 120.8(3)
C6 C5 H5 119.6
C4 C5 H5 119.6
C5 C6 F1 117.5(3)
C5 C6 C7 124.2(3)
F1 C6 C7 118.3(3)
N2 C7 C6 124.3(3)
N2 C7 C8 120.8(3)
C6 C7 C8 114.9(3)
O4 C8 C9 119.2(3)
O4 C8 C7 119.1(3)
C9 C8 C7 121.6(3)
C8 C9 C4 119.6(3)
C8 C9 N1 122.7(3)
C4 C9 N1 117.7(3)
O2 C10 O1 121.4(4)
O2 C10 C2 123.1(4)
O1 C10 C2 115.5(4)
N1 C11 C12 119.3(3)
N1 C11 C13 117.9(3)
C12 C11 C13 60.8(3)
N1 C11 H11 115.9
C12 C11 H11 115.9
C13 C11 H11 115.9
C11 C12 C13 59.8(3)
C11 C12 H12A 117.8
C13 C12 H12A 117.8
C11 C12 H12B 117.8
C13 C12 H12B 117.8
H12A C12 H12B 114.9
C11 C13 C12 59.4(3)
C11 C13 H13A 117.8
C12 C13 H13A 117.8
C11 C13 H13B 117.8
C12 C13 H13B 117.8
H13A C13 H13B 115.0
O4 C14 H14A 109.5
O4 C14 H14B 109.5
H14A C14 H14B 109.5
O4 C14 H14C 109.5
H14A C14 H14C 109.5
H14B C14 H14C 109.5
N2 C15 C16 103.1(3)
N2 C15 H15A 111.1
C16 C15 H15A 111.1
N2 C15 H15B 111.1
C16 C15 H15B 111.1
H15A C15 H15B 109.1
N3 C16 C20 113.5(3)
N3 C16 C15 113.3(3)
C20 C16 C15 103.8(3)
N3 C16 H16A 108.7
C20 C16 H16A 108.7
C15 C16 H16A 108.7
N3 C17 C18 110.5(3)
N3 C17 H17A 109.6
C18 C17 H17A 109.6
N3 C17 H17B 109.6
C18 C17 H17B 109.6
H17A C17 H17B 108.1
C17 C18 C19 110.5(3)
C17 C18 H18A 109.5
C19 C18 H18A 109.5
C17 C18 H18B 109.5
C19 C18 H18B 109.5
H18A C18 H18B 108.1
C18 C19 C20 112.1(4)
C18 C19 H19A 109.2
C20 C19 H19A 109.2
C18 C19 H19B 109.2
C20 C19 H19B 109.2
H19A C19 H19B 107.9
C16 C20 C21 101.1(3)
C16 C20 C19 112.5(3)
C21 C20 C19 114.0(3)
C16 C20 H20 109.6
C21 C20 H20 109.6
C19 C20 H20 109.6
N2 C21 C20 103.1(3)
N2 C21 H21A 111.2
C20 C21 H21A 111.2
N2 C21 H21B 111.2
C20 C21 H21B 111.2
H21A C21 H21B 109.1
C1' N1' C9' 119.4(3)
C1' N1' C11' 118.4(3)
C9' N1' C11' 122.0(3)
C7' N2' C21' 121.5(3)
C7' N2' C15' 124.6(3)
C21' N2' C15' 111.0(3)
C17' N3' C16' 112.3(4)
C17' N3' H33 110(2)
C16' N3' H33 108(2)
C17' N3' H34 107(3)
C16' N3' H34 115(3)
H33 N3' H34 104(4)
C10' O1' H2' 105(3)
C8' O4' C14' 112.7(3)
N1' C1' C2' 125.7(3)
N1' C1' H1' 117.1
C2' C1' H1' 117.1
C1' C2' C3' 118.5(3)
C1' C2' C10' 119.6(4)
C3' C2' C10' 121.6(4)
O3' C3' C4' 122.6(3)
O3' C3' C2' 122.0(3)
C4' C3' C2' 115.4(3)
C9' C4' C5' 118.1(3)
C9' C4' C3' 122.6(3)
C5' C4' C3' 119.3(3)
C6' C5' C4' 119.7(3)
C6' C5' H5' 120.1
C4' C5' H5' 120.1
F1' C6' C5' 116.6(3)
F1' C6' C7' 119.2(3)
C5' C6' C7' 124.2(3)
N2' C7' C6' 124.6(3)
N2' C7' C8' 120.6(3)
C6' C7' C8' 114.8(3)
O4' C8' C9' 120.9(3)
O4' C8' C7' 116.8(3)
C9' C8' C7' 122.2(3)
C8' C9' C4' 120.1(3)
C8' C9' N1' 122.2(3)
C4' C9' N1' 117.7(3)
O2' C10' O1' 120.8(4)
O2' C10' C2' 123.5(4)
O1' C10' C2' 115.7(4)
N1' C11' C12' 117.3(4)
N1' C11' C13' 114.8(4)
C12' C11' C13' 59.9(3)
N1' C11' H11' 117.4
C12' C11' H11' 117.4
C13' C11' H11' 117.4
C11' C12' C13' 60.9(3)
C11' C12' H12C 117.7
C13' C12' H12C 117.7
C11' C12' H12D 117.7
C13' C12' H12D 117.7
H12C C12' H12D 114.8
C12' C13' C11' 59.3(3)
C12' C13' H13C 117.8
C11' C13' H13C 117.8
C12' C13' H13D 117.8
C11' C13' H13D 117.8
H13C C13' H13D 115.0
O4' C14' H14D 109.5
O4' C14' H14E 109.5
H14D C14' H14E 109.5
O4' C14' H14F 109.5
H14D C14' H14F 109.5
H14E C14' H14F 109.5
N2' C15' C16' 102.4(3)
N2' C15' H15C 111.3
C16' C15' H15C 111.3
N2' C15' H15D 111.3
C16' C15' H15D 111.3
H15C C15' H15D 109.2
N3' C16' C15' 111.8(4)
N3' C16' C20' 110.4(3)
C15' C16' C20' 104.5(3)
N3' C16' H16' 110.0
C15' C16' H16' 110.0
C20' C16' H16' 110.0
N3' C17' C18' 110.7(3)
N3' C17' H17C 109.5
C18' C17' H17C 109.5
N3' C17' H17D 109.5
C18' C17' H17D 109.5
H17C C17' H17D 108.1
C17' C18' C19' 112.0(4)
C17' C18' H18C 109.2
C19' C18' H18C 109.2
C17' C18' H18D 109.2
C19' C18' H18D 109.2
H18C C18' H18D 107.9
C20' C19' C18' 113.2(4)
C20' C19' H19C 108.9
C18' C19' H19C 108.9
C20' C19' H19D 108.9
C18' C19' H19D 108.9
H19C C19' H19D 107.8
C19' C20' C16' 114.5(3)
C19' C20' C21' 117.1(3)
C16' C20' C21' 100.6(3)
C19' C20' H20' 108.1
C16' C20' H20' 108.1
C21' C20' H20' 108.1
N2' C21' C20' 104.1(3)
N2' C21' H21C 110.9
C20' C21' H21C 110.9
N2' C21' H21D 110.9
C20' C21' H21D 110.9
H21C C21' H21D 109.0
C22 O5 H51 103(5)
O5 C22 H22A 109.5
O5 C22 H22B 109.5
H22A C22 H22B 109.5
O5 C22 H22C 109.5
H22A C22 H22C 109.5
H22B C22 H22C 109.5
H1W O1W H2W 117(6)

loop_
_geom_bond_atom_site_label_1
_geom_bond_atom_site_label_2
_geom_bond_distance
F1 C6 1.364(4)
N1 C1 1.345(4)
N1 C9 1.417(4)
N1 C11 1.464(5)
N2 C7 1.370(4)
N2 C15 1.472(4)
N2 C21 1.483(4)
N3 C16 1.490(5)
N3 C17 1.491(5)
N3 H31 0.913(18)
N3 H32 0.92(4)
O1 C10 1.326(5)
O1 H2 0.93(6)
O2 C10 1.219(5)
O3 C3 1.254(4)
O4 C8 1.377(4)
O4 C14 1.442(5)
C1 C2 1.350(5)
C1 H1 0.9300
C2 C3 1.445(5)
C2 C10 1.485(5)
C3 C4 1.450(5)
C4 C5 1.403(5)
C4 C9 1.413(5)
C5 C6 1.342(5)
C5 H5 0.9300
C6 C7 1.414(5)
C7 C8 1.415(5)
C8 C9 1.407(5)
C11 C12 1.472(6)
C11 C13 1.479(6)
C11 H11 0.9800
C12 C13 1.494(5)
C12 H12A 0.9700
C12 H12B 0.9700
C13 H13A 0.9700
C13 H13B 0.9700
C14 H14A 0.9600
C14 H14B 0.9600
C14 H14C 0.9600
C15 C16 1.521(5)
C15 H15A 0.9700
C15 H15B 0.9700
C16 C20 1.518(5)
C16 H16A 0.9800
C17 C18 1.507(5)
C17 H17A 0.9700
C17 H17B 0.9700
C18 C19 1.520(5)
C18 H18A 0.9700
C18 H18B 0.9700
C19 C20 1.529(5)
C19 H19A 0.9700
C19 H19B 0.9700
C20 C21 1.522(5)
C20 H20 0.9800
C21 H21A 0.9700
C21 H21B 0.9700
F1' C6' 1.361(4)
N1' C1' 1.342(4)
N1' C9' 1.408(4)
N1' C11' 1.470(5)
N2' C7' 1.375(4)
N2' C21' 1.469(5)
N2' C15' 1.474(4)
N3' C17' 1.487(5)
N3' C16' 1.505(5)
N3' H33 0.905(19)
N3' H34 0.893(19)
O1' C10' 1.331(5)
O1' H2' 0.90(4)
O2' C10' 1.209(5)
O3' C3' 1.259(4)
O4' C8' 1.382(4)
O4' C14' 1.431(5)
C1' C2' 1.355(5)
C1' H1' 0.9300
C2' C3' 1.455(5)
C2' C10' 1.474(5)
C3' C4' 1.444(5)
C4' C9' 1.406(5)
C4' C5' 1.414(5)
C5' C6' 1.361(5)
C5' H5' 0.9300
C6' C7' 1.410(5)
C7' C8' 1.411(5)
C8' C9' 1.392(5)
C11' C12' 1.479(6)
C11' C13' 1.503(6)
C11' H11' 0.9800
C12' C13' 1.489(6)
C12' H12C 0.9700
C12' H12D 0.9700
C13' H13C 0.9700
C13' H13D 0.9700
C14' H14D 0.9600
C14' H14E 0.9600
C14' H14F 0.9600
C15' C16' 1.506(5)
C15' H15C 0.9700
C15' H15D 0.9700
C16' C20' 1.520(5)
C16' H16' 0.9800
C17' C18' 1.494(6)
C17' H17C 0.9700
C17' H17D 0.9700
C18' C19' 1.516(6)
C18' H18C 0.9700
C18' H18D 0.9700
C19' C20' 1.512(5)
C19' H19C 0.9700
C19' H19D 0.9700
C20' C21' 1.540(5)
C20' H20' 0.9800
C21' H21C 0.9700
C21' H21D 0.9700
O5 C22 1.378(6)
O5 H51 0.94(2)
C22 H22A 0.9600
C22 H22B 0.9600
C22 H22C 0.9600
O1W H1W 0.80(4)
O1W H2W 0.84(4)

loop_
_geom_hbond_atom_site_label_D
_geom_hbond_atom_site_label_H
_geom_hbond_atom_site_label_A
_geom_hbond_site_symmetry_A
_geom_hbond_distance_DH
_geom_hbond_distance_HA
_geom_hbond_distance_DA
_geom_hbond_angle_DHA
N3 H31 O1W . 0.913(18) 1.84(2) 2.736(5) 167(3)
N3 H32 Cl1 . 0.92(4) 2.23(2) 3.149(4) 174(4)
O1 H2 O3 . 0.93(6) 1.64(6) 2.487(4) 150(5)
N3' H33 Cl1' . 0.905(19) 2.20(2) 3.059(4) 159(3)
N3' H34 Cl1 1_454 0.893(19) 2.48(3) 3.263(4) 147(3)
O1' H2' O3' . 0.90(4) 1.68(4) 2.541(4) 159(4)
O5 H51 Cl1' . 0.94(2) 2.27(2) 3.210(5) 174(7)
O1W H1W O2 2_746 0.80(4) 1.99(2) 2.790(5) 169(5)
O1W H2W Cl1' 2_746 0.84(4) 2.30(2) 3.126(4) 171(6)

loop_
_geom_torsion_atom_site_label_1
_geom_torsion_atom_site_label_2
_geom_torsion_atom_site_label_3
_geom_torsion_atom_site_label_4
_geom_torsion
C9 N1 C1 C2 -4.2(6)
C11 N1 C1 C2 167.4(4)
N1 C1 C2 C3 -1.8(6)
N1 C1 C2 C10 -177.2(4)
C1 C2 C3 O3 -176.7(4)
C10 C2 C3 O3 -1.3(6)
C1 C2 C3 C4 4.4(5)
C10 C2 C3 C4 179.7(3)
O3 C3 C4 C5 -2.1(6)
C2 C3 C4 C5 176.8(3)
O3 C3 C4 C9 179.8(4)
C2 C3 C4 C9 -1.3(5)
C9 C4 C5 C6 -3.9(6)
C3 C4 C5 C6 178.0(4)
C4 C5 C6 F1 -176.2(3)
C4 C5 C6 C7 4.3(6)
C15 N2 C7 C6 152.9(4)
C21 N2 C7 C6 -9.7(6)
C15 N2 C7 C8 -29.5(5)
C21 N2 C7 C8 167.8(3)
C5 C6 C7 N2 -179.6(4)
F1 C6 C7 N2 0.8(6)
C5 C6 C7 C8 2.7(6)
F1 C6 C7 C8 -176.9(3)
C14 O4 C8 C9 95.4(4)
C14 O4 C8 C7 -80.7(4)
N2 C7 C8 O4 -11.9(5)
C6 C7 C8 O4 165.9(3)
N2 C7 C8 C9 172.1(3)
C6 C7 C8 C9 -10.1(5)
O4 C8 C9 C4 -165.2(3)
C7 C8 C9 C4 10.8(5)
O4 C8 C9 N1 13.6(5)
C7 C8 C9 N1 -170.4(3)
C5 C4 C9 C8 -3.4(5)
C3 C4 C9 C8 174.6(4)
C5 C4 C9 N1 177.6(3)
C3 C4 C9 N1 -4.3(5)
C1 N1 C9 C8 -171.8(3)
C11 N1 C9 C8 16.9(6)
C1 N1 C9 C4 7.1(5)
C11 N1 C9 C4 -164.2(4)
C1 C2 C10 O2 -2.1(7)
C3 C2 C10 O2 -177.5(4)
C1 C2 C10 O1 178.2(4)
C3 C2 C10 O1 2.8(6)
C1 N1 C11 C12 -113.7(4)
C9 N1 C11 C12 57.7(5)
C1 N1 C11 C13 -43.3(5)
C9 N1 C11 C13 128.1(4)
N1 C11 C12 C13 107.6(4)
N1 C11 C13 C12 -109.8(4)
C7 N2 C15 C16 -157.3(3)
C21 N2 C15 C16 7.6(4)
C17 N3 C16 C20 -46.9(4)
C17 N3 C16 C15 71.2(4)
N2 C15 C16 N3 -154.9(3)
N2 C15 C16 C20 -31.3(4)
C16 N3 C17 C18 53.2(4)
N3 C17 C18 C19 -57.1(4)
C17 C18 C19 C20 56.9(4)
N3 C16 C20 C21 166.2(3)
C15 C16 C20 C21 42.8(4)
N3 C16 C20 C19 44.2(4)
C15 C16 C20 C19 -79.2(4)
C18 C19 C20 C16 -50.0(4)
C18 C19 C20 C21 -164.4(3)
C7 N2 C21 C20 -176.7(3)
C15 N2 C21 C20 18.9(4)
C16 C20 C21 N2 -37.3(4)
C19 C20 C21 N2 83.7(4)
C9' N1' C1' C2' 2.9(6)
C11' N1' C1' C2' -171.2(4)
N1' C1' C2' C3' 4.2(6)
N1' C1' C2' C10' 178.7(4)
C1' C2' C3' O3' 175.6(4)
C10' C2' C3' O3' 1.2(6)
C1' C2' C3' C4' -5.6(5)
C10' C2' C3' C4' -180.0(3)
O3' C3' C4' C9' 179.2(4)
C2' C3' C4' C9' 0.4(5)
O3' C3' C4' C5' 0.8(6)
C2' C3' C4' C5' -178.0(3)
C9' C4' C5' C6' 2.1(6)
C3' C4' C5' C6' -179.4(4)
C4' C5' C6' F1' 176.0(3)
C4' C5' C6' C7' -5.0(6)
C21' N2' C7' C6' -141.9(4)
C15' N2' C7' C6' 17.3(6)
C21' N2' C7' C8' 39.0(6)
C15' N2' C7' C8' -161.8(4)
F1' C6' C7' N2' -0.4(6)
C5' C6' C7' N2' -179.4(4)
F1' C6' C7' C8' 178.7(3)
C5' C6' C7' C8' -0.3(6)
C14' O4' C8' C9' -80.2(4)
C14' O4' C8' C7' 96.1(4)
N2' C7' C8' O4' 11.6(5)
C6' C7' C8' O4' -167.6(3)
N2' C7' C8' C9' -172.2(4)
C6' C7' C8' C9' 8.6(6)
O4' C8' C9' C4' 164.4(3)
C7' C8' C9' C4' -11.7(6)
O4' C8' C9' N1' -14.3(6)
C7' C8' C9' N1' 169.6(4)
C5' C4' C9' C8' 5.9(6)
C3' C4' C9' C8' -172.5(4)
C5' C4' C9' N1' -175.3(3)
C3' C4' C9' N1' 6.3(6)
C1' N1' C9' C8' 170.8(4)
C11' N1' C9' C8' -15.3(6)
C1' N1' C9' C4' -8.0(6)
C11' N1' C9' C4' 165.9(4)
C1' C2' C10' O2' 3.1(7)
C3' C2' C10' O2' 177.3(4)
C1' C2' C10' O1' -178.6(4)
C3' C2' C10' O1' -4.3(6)
C1' N1' C11' C12' 116.0(4)
C9' N1' C11' C12' -58.0(5)
C1' N1' C11' C13' 48.6(6)
C9' N1' C11' C13' -125.4(4)
N1' C11' C12' C13' -104.3(4)
N1' C11' C13' C12' 108.5(4)
C7' N2' C15' C16' -175.7(4)
C21' N2' C15' C16' -14.6(4)
C17' N3' C16' C15' 171.2(3)
C17' N3' C16' C20' 55.4(4)
N2' C15' C16' N3' -84.1(4)
N2' C15' C16' C20' 35.3(4)
C16' N3' C17' C18' -60.2(4)
N3' C17' C18' C19' 55.9(5)
C17' C18' C19' C20' -48.8(5)
C18' C19' C20' C16' 45.5(5)
C18' C19' C20' C21' -71.9(5)
N3' C16' C20' C19' -48.0(4)
C15' C16' C20' C19' -168.3(3)
N3' C16' C20' C21' 78.5(3)
C15' C16' C20' C21' -41.9(4)
C7' N2' C21' C20' 150.5(3)
C15' N2' C21' C20' -11.2(4)
C19' C20' C21' N2' 156.6(4)
C16' C20' C21' N2' 32.0(4)

loop_
_cod_related_entry_id
_cod_related_entry_database
_cod_related_entry_code
1 ChemSpider 30654045
